data_2226288
loop_
_publ_author_name
'Saeed, Sohail'
'Mehmood, Rashid'
'Wong, Wing-Tak'
'Waris, Ghulam'
'Manan, Abdul'

_publ_section_title
;
 <i>N</i>-[(Morpholin-4-yl)carbonothioyl]-4-nitrobenzamide
;
_journal_coeditor_code SJ2785
_journal_issue 6
_journal_name_full 'Acta Crystallographica Section E'
_journal_page_first o1431
_journal_page_last o1432
_journal_paper_doi 10.1107/S1600536810018763
_journal_volume 66
_journal_year 2010
_chemical_formula_iupac 'C12 H13 N3 O4 S'
_chemical_formula_moiety 'C12 H13 N3 O4 S'
_chemical_formula_sum 'C12 H13 N3 O4 S'
_chemical_formula_weight 295.31
_chemical_melting_point 445
_chemical_name_systematic
;
<i>N</i>-[(morpholin-4-yl)carbonothioyl]-4-nitrobenzamide
;
_space_group_IT_number 2
_symmetry_cell_setting triclinic
_symmetry_space_group_name_Hall '-P 1'
_symmetry_space_group_name_H-M 'P -1'
_atom_sites_solution_hydrogens geom
_atom_sites_solution_primary direct
_atom_sites_solution_secondary difmap
_audit_creation_method SHELXL-97
_cell_angle_alpha 88.654(2)
_cell_angle_beta 82.805(2)
_cell_angle_gamma 65.638(2)
_cell_formula_units_Z 2
_cell_length_a 6.9867(11)
_cell_length_b 7.4047(11)
_cell_length_c 14.261(2)
_cell_measurement_reflns_used 4479
_cell_measurement_temperature 298(2)
_cell_measurement_theta_max 27.49
_cell_measurement_theta_min 2.88
_cell_volume 666.47(17)
_computing_cell_refinement 'SAINT (Bruker, 2006)'
_computing_data_collection 'SMART (Bruker, 1996)'
_computing_data_reduction 'SAINT (Bruker, 2006) and CrystalStructure (Rigaku/MSC and Rigaku, 2006)'
_computing_molecular_graphics 'ORTEPII (Johnson, 1976)'
_computing_publication_material 'SHELXL97 (Sheldrick, 2008)'
_computing_structure_refinement 'SHELXL97 (Sheldrick, 2008)'
_computing_structure_solution 'SHELXS97 (Sheldrick, 2008)'
_diffrn_ambient_temperature 298(2)
_diffrn_measured_fraction_theta_full 0.955
_diffrn_measured_fraction_theta_max 0.955
_diffrn_measurement_device_type 'Bruker SMART 1000 CCD'
_diffrn_measurement_method '\w scans'
_diffrn_radiation_monochromator graphite
_diffrn_radiation_source 'fine-focus sealed tube'
_diffrn_radiation_type MoK\a
_diffrn_radiation_wavelength 0.71073
_diffrn_reflns_av_R_equivalents 0.0093
_diffrn_reflns_av_sigmaI/netI 0.0170
_diffrn_reflns_limit_h_max 9
_diffrn_reflns_limit_h_min -9
_diffrn_reflns_limit_k_max 8
_diffrn_reflns_limit_k_min -9
_diffrn_reflns_limit_l_max 18
_diffrn_reflns_limit_l_min -14
_diffrn_reflns_number 4478
_diffrn_reflns_theta_full 27.48
_diffrn_reflns_theta_max 27.48
_diffrn_reflns_theta_min 2.88
_diffrn_standards_number 0
_exptl_absorpt_coefficient_mu 0.260
_exptl_absorpt_correction_T_max 0.9795
_exptl_absorpt_correction_T_min 0.9426
_exptl_absorpt_correction_type multi-scan
_exptl_absorpt_process_details '(SADABS; Sheldrick, 1996)'
_exptl_crystal_colour yellow
_exptl_crystal_density_diffrn 1.472
_exptl_crystal_density_method 'not measured'
_exptl_crystal_description prism
_exptl_crystal_F_000 308
_exptl_crystal_size_max 0.23
_exptl_crystal_size_mid 0.20
_exptl_crystal_size_min 0.08
_refine_diff_density_max 0.337
_refine_diff_density_min -0.309
_refine_ls_extinction_method none
_refine_ls_goodness_of_fit_ref 1.087
_refine_ls_hydrogen_treatment mixed
_refine_ls_matrix_type full
_refine_ls_number_parameters 186
_refine_ls_number_reflns 2916
_refine_ls_number_restraints 0
_refine_ls_restrained_S_all 1.087
_refine_ls_R_factor_all 0.0436
_refine_ls_R_factor_gt 0.0372
_refine_ls_shift/su_max_lt 0.001
_refine_ls_shift/su_mean 0.000
_refine_ls_structure_factor_coef Fsqd
_refine_ls_weighting_details 'calc w=1/[\s^2^(Fo^2^)+(0.0533P)^2^+0.1461P] where P=(Fo^2^+2Fc^2^)/3'
_refine_ls_weighting_scheme calc
_refine_ls_wR_factor_gt 0.1020
_refine_ls_wR_factor_ref 0.1064
_reflns_number_gt 2485
_reflns_number_total 2916
_reflns_threshold_expression I>2\s(I)
_cod_data_source_file sj2785.cif
_cod_data_source_block I
_cod_original_cell_volume 666.46(18)
_cod_database_code 2226288
_cod_database_fobs_code 2226288

loop_
_symmetry_equiv_pos_as_xyz
'x, y, z'
'-x, -y, -z'

loop_
_atom_site_type_symbol
_atom_site_label
_atom_site_fract_x
_atom_site_fract_y
_atom_site_fract_z
_atom_site_U_iso_or_equiv
_atom_site_adp_type
_atom_site_calc_flag
_atom_site_refinement_flags
_atom_site_occupancy
_atom_site_disorder_assembly
_atom_site_disorder_group
S S1 0.59857(7) 0.73600(6) 0.06951(4) 0.05471(16) Uani d . 1 . .
O O1 -0.4619(2) 0.8315(2) 0.56951(10) 0.0682(4) Uani d . 1 . .
O O2 -0.2725(3) 0.8900(3) 0.66055(10) 0.0896(6) Uani d . 1 . .
O O3 0.58764(17) 0.5059(2) 0.32004(8) 0.0563(3) Uani d . 1 . .
O O4 0.98995(18) -0.01437(17) 0.15537(9) 0.0531(3) Uani d . 1 . .
N N1 -0.2970(2) 0.8351(2) 0.58493(10) 0.0491(3) Uani d . 1 . .
N N2 0.3781(2) 0.6145(2) 0.20248(9) 0.0393(3) Uani d . 1 . .
N N3 0.67667(19) 0.36725(18) 0.12218(9) 0.0385(3) Uani d . 1 . .
C C1 -0.1170(2) 0.7713(2) 0.50874(10) 0.0392(3) Uani d . 1 . .
C C2 0.0756(3) 0.7565(3) 0.52983(11) 0.0480(4) Uani d . 1 . .
H H2 0.0917 0.7861 0.5906 0.058 Uiso calc R 1 . .
C C3 0.2441(3) 0.6969(3) 0.45888(12) 0.0466(4) Uani d . 1 . .
H H3 0.3762 0.6839 0.4720 0.056 Uiso calc R 1 . .
C C4 0.2183(2) 0.6559(2) 0.36783(10) 0.0370(3) Uani d . 1 . .
C C5 0.0231(2) 0.6692(2) 0.34882(11) 0.0404(3) Uani d . 1 . .
H H5 0.0064 0.6394 0.2882 0.049 Uiso calc R 1 . .
C C6 -0.1473(2) 0.7268(2) 0.42000(11) 0.0423(3) Uani d . 1 . .
H H6 -0.2785 0.7352 0.4081 0.051 Uiso calc R 1 . .
C C7 0.4116(2) 0.5862(2) 0.29591(11) 0.0404(3) Uani d . 1 . .
C C8 0.5562(2) 0.5601(2) 0.13166(10) 0.0366(3) Uani d . 1 . .
C C9 0.8852(3) 0.2872(2) 0.06511(12) 0.0491(4) Uani d . 1 . .
H H9A 0.9256 0.3943 0.0456 0.059 Uiso calc R 1 . .
H H9B 0.8801 0.2192 0.0088 0.059 Uiso calc R 1 . .
C C10 1.0458(3) 0.1439(3) 0.12361(15) 0.0562(5) Uani d . 1 . .
H H10A 1.1839 0.0895 0.0860 0.067 Uiso calc R 1 . .
H H10B 1.0554 0.2148 0.1779 0.067 Uiso calc R 1 . .
C C11 0.7884(3) 0.0630(2) 0.21261(12) 0.0484(4) Uani d . 1 . .
H H11B 0.7980 0.1283 0.2689 0.058 Uiso calc R 1 . .
H H11A 0.7507 -0.0456 0.2325 0.058 Uiso calc R 1 . .
C C12 0.6179(2) 0.2085(2) 0.16003(12) 0.0428(3) Uani d . 1 . .
H H12B 0.5951 0.1395 0.1085 0.051 Uiso calc R 1 . .
H H12A 0.4864 0.2658 0.2024 0.051 Uiso calc R 1 . .
H H2N 0.275(3) 0.715(3) 0.1911(13) 0.049(5) Uiso d . 1 . .

loop_
_atom_site_aniso_label
_atom_site_aniso_U_11
_atom_site_aniso_U_22
_atom_site_aniso_U_33
_atom_site_aniso_U_12
_atom_site_aniso_U_13
_atom_site_aniso_U_23
S1 0.0490(3) 0.0384(2) 0.0673(3) -0.01365(18) 0.0083(2) 0.01329(19)
O1 0.0487(7) 0.0877(10) 0.0656(9) -0.0304(7) 0.0118(6) -0.0065(7)
O2 0.0829(11) 0.1409(16) 0.0466(8) -0.0539(11) 0.0186(7) -0.0273(9)
O3 0.0357(6) 0.0730(8) 0.0458(6) -0.0071(5) -0.0071(5) -0.0031(6)
O4 0.0470(6) 0.0382(6) 0.0582(7) -0.0045(5) 0.0022(5) 0.0077(5)
N1 0.0521(8) 0.0472(8) 0.0425(8) -0.0190(6) 0.0078(6) 0.0018(6)
N2 0.0313(6) 0.0388(7) 0.0378(7) -0.0060(5) -0.0005(5) 0.0071(5)
N3 0.0367(6) 0.0339(6) 0.0387(7) -0.0110(5) 0.0033(5) 0.0041(5)
C1 0.0417(8) 0.0345(7) 0.0361(7) -0.0129(6) 0.0034(6) 0.0033(6)
C2 0.0521(9) 0.0562(10) 0.0348(8) -0.0219(8) -0.0031(7) -0.0040(7)
C3 0.0400(8) 0.0562(10) 0.0431(9) -0.0190(7) -0.0052(6) -0.0015(7)
C4 0.0365(7) 0.0335(7) 0.0357(7) -0.0098(6) -0.0024(6) 0.0040(6)
C5 0.0405(8) 0.0424(8) 0.0350(7) -0.0136(6) -0.0055(6) 0.0029(6)
C6 0.0365(7) 0.0452(8) 0.0433(8) -0.0156(6) -0.0024(6) 0.0030(6)
C7 0.0361(7) 0.0392(8) 0.0404(8) -0.0108(6) -0.0026(6) 0.0003(6)
C8 0.0327(7) 0.0374(7) 0.0361(7) -0.0116(6) -0.0026(5) 0.0037(6)
C9 0.0453(8) 0.0399(8) 0.0475(9) -0.0086(7) 0.0137(7) 0.0034(7)
C10 0.0402(8) 0.0441(9) 0.0723(12) -0.0089(7) 0.0038(8) 0.0069(8)
C11 0.0491(9) 0.0414(8) 0.0457(9) -0.0117(7) -0.0005(7) 0.0094(7)
C12 0.0427(8) 0.0367(8) 0.0462(8) -0.0153(6) -0.0011(6) 0.0061(6)

loop_
_atom_type_symbol
_atom_type_description
_atom_type_scat_dispersion_real
_atom_type_scat_dispersion_imag
_atom_type_scat_source
C C 0.0033 0.0016 'International Tables Vol C Tables 4.2.6.8 and 6.1.1.4'
H H 0.0000 0.0000 'International Tables Vol C Tables 4.2.6.8 and 6.1.1.4'
N N 0.0061 0.0033 'International Tables Vol C Tables 4.2.6.8 and 6.1.1.4'
O O 0.0106 0.0060 'International Tables Vol C Tables 4.2.6.8 and 6.1.1.4'
S S 0.1246 0.1234 'International Tables Vol C Tables 4.2.6.8 and 6.1.1.4'

loop_
_geom_angle_atom_site_label_1
_geom_angle_atom_site_label_2
_geom_angle_atom_site_label_3
_geom_angle_site_symmetry_1
_geom_angle_site_symmetry_3
_geom_angle
_geom_angle_publ_flag
C10 O4 C11 . . 110.05(12) ?
O1 N1 O2 . . 123.01(14) ?
O1 N1 C1 . . 118.84(14) ?
O2 N1 C1 . . 118.15(15) ?
C7 N2 C8 . . 118.86(12) ?
C7 N2 H2N . . 116.6(13) ?
C8 N2 H2N . . 114.2(13) ?
C8 N3 C9 . . 122.29(13) ?
C8 N3 C12 . . 126.02(12) ?
C9 N3 C12 . . 111.57(12) ?
C2 C1 C6 . . 122.68(14) ?
C2 C1 N1 . . 118.30(14) ?
C6 C1 N1 . . 119.02(14) ?
C1 C2 C3 . . 118.47(14) ?
C1 C2 H2 . . 120.8 ?
C3 C2 H2 . . 120.8 ?
C2 C3 C4 . . 120.54(15) ?
C2 C3 H3 . . 119.7 ?
C4 C3 H3 . . 119.7 ?
C5 C4 C3 . . 119.79(14) ?
C5 C4 C7 . . 123.23(13) ?
C3 C4 C7 . . 116.87(13) ?
C4 C5 C6 . . 120.20(14) ?
C4 C5 H5 . . 119.9 ?
C6 C5 H5 . . 119.9 ?
C1 C6 C5 . . 118.29(14) ?
C1 C6 H6 . . 120.9 ?
C5 C6 H6 . . 120.9 ?
O3 C7 N2 . . 122.60(14) ?
O3 C7 C4 . . 120.79(14) ?
N2 C7 C4 . . 116.60(13) ?
N3 C8 N2 . . 114.93(13) ?
N3 C8 S1 . . 125.69(11) ?
N2 C8 S1 . . 119.37(11) ?
N3 C9 C10 . . 108.91(13) ?
N3 C9 H9A . . 109.9 ?
C10 C9 H9A . . 109.9 ?
N3 C9 H9B . . 109.9 ?
C10 C9 H9B . . 109.9 ?
H9A C9 H9B . . 108.3 ?
O4 C10 C9 . . 111.74(15) ?
O4 C10 H10A . . 109.3 ?
C9 C10 H10A . . 109.3 ?
O4 C10 H10B . . 109.3 ?
C9 C10 H10B . . 109.3 ?
H10A C10 H10B . . 107.9 ?
O4 C11 C12 . . 111.69(13) ?
O4 C11 H11B . . 109.3 ?
C12 C11 H11B . . 109.3 ?
O4 C11 H11A . . 109.3 ?
C12 C11 H11A . . 109.3 ?
H11B C11 H11A . . 107.9 ?
N3 C12 C11 . . 111.05(13) ?
N3 C12 H12B . . 109.4 ?
C11 C12 H12B . . 109.4 ?
N3 C12 H12A . . 109.4 ?
C11 C12 H12A . . 109.4 ?
H12B C12 H12A . . 108.0 ?

loop_
_geom_bond_atom_site_label_1
_geom_bond_atom_site_label_2
_geom_bond_site_symmetry_2
_geom_bond_distance
_geom_bond_publ_flag
S1 C8 . 1.6635(15) ?
O1 N1 . 1.211(2) ?
O2 N1 . 1.217(2) ?
O3 C7 . 1.2157(19) ?
O4 C10 . 1.428(2) ?
O4 C11 . 1.4302(19) ?
N1 C1 . 1.4753(19) ?
N2 C7 . 1.378(2) ?
N2 C8 . 1.4219(18) ?
N2 H2N . 0.82(2) ?
N3 C8 . 1.3249(19) ?
N3 C9 . 1.4660(19) ?
N3 C12 . 1.4682(19) ?
C1 C2 . 1.375(2) ?
C1 C6 . 1.378(2) ?
C2 C3 . 1.378(2) ?
C2 H2 . 0.9300 ?
C3 C4 . 1.390(2) ?
C3 H3 . 0.9300 ?
C4 C5 . 1.387(2) ?
C4 C7 . 1.498(2) ?
C5 C6 . 1.389(2) ?
C5 H5 . 0.9300 ?
C6 H6 . 0.9300 ?
C9 C10 . 1.514(3) ?
C9 H9A . 0.9700 ?
C9 H9B . 0.9700 ?
C10 H10A . 0.9700 ?
C10 H10B . 0.9700 ?
C11 C12 . 1.506(2) ?
C11 H11B . 0.9700 ?
C11 H11A . 0.9700 ?
C12 H12B . 0.9700 ?
C12 H12A . 0.9700 ?

loop_
_geom_hbond_atom_site_label_D
_geom_hbond_atom_site_label_H
_geom_hbond_atom_site_label_A
_geom_hbond_site_symmetry_A
_geom_hbond_distance_DH
_geom_hbond_distance_HA
_geom_hbond_distance_DA
_geom_hbond_angle_DHA
N2 H2N O4 1_465 0.82(2) 2.27(2) 3.0947(17) 178.1(18)
C3 H3 O1 1_655 0.93 2.43 3.206(2) 141.2
C6 H6 O3 1_455 0.93 2.65 3.377(2) 135.3
C9 H9B O4 2_755 0.97 2.67 3.590(2) 159.4
C10 H10A S1 1_645 0.97 2.98 3.7913(18) 141.5
C12 H12B S1 2_665 0.97 2.97 3.7196(18) 134.6
C2 H2 Cg1 2_576 0.93 3.45 3.682(2) 83.16

loop_
_geom_torsion_atom_site_label_1
_geom_torsion_atom_site_label_2
_geom_torsion_atom_site_label_3
_geom_torsion_atom_site_label_4
_geom_torsion_site_symmetry_1
_geom_torsion_site_symmetry_2
_geom_torsion_site_symmetry_3
_geom_torsion_site_symmetry_4
_geom_torsion
_geom_torsion_publ_flag
O1 N1 C1 C2 . . . . -173.39(16) ?
O2 N1 C1 C2 . . . . 6.9(2) ?
O1 N1 C1 C6 . . . . 5.8(2) ?
O2 N1 C1 C6 . . . . -173.87(17) ?
C6 C1 C2 C3 . . . . 0.8(3) ?
N1 C1 C2 C3 . . . . 179.95(15) ?
C1 C2 C3 C4 . . . . 1.0(3) ?
C2 C3 C4 C5 . . . . -2.0(2) ?
C2 C3 C4 C7 . . . . -178.23(15) ?
C3 C4 C5 C6 . . . . 1.2(2) ?
C7 C4 C5 C6 . . . . 177.18(14) ?
C2 C1 C6 C5 . . . . -1.5(2) ?
N1 C1 C6 C5 . . . . 179.29(13) ?
C4 C5 C6 C1 . . . . 0.5(2) ?
C8 N2 C7 O3 . . . . -4.3(2) ?
C8 N2 C7 C4 . . . . 176.88(13) ?
C5 C4 C7 O3 . . . . -151.81(16) ?
C3 C4 C7 O3 . . . . 24.2(2) ?
C5 C4 C7 N2 . . . . 27.0(2) ?
C3 C4 C7 N2 . . . . -156.96(15) ?
C9 N3 C8 N2 . . . . -169.00(14) ?
C12 N3 C8 N2 . . . . 15.4(2) ?
C9 N3 C8 S1 . . . . 10.5(2) ?
C12 N3 C8 S1 . . . . -165.17(12) ?
C7 N2 C8 N3 . . . . 66.86(18) ?
C7 N2 C8 S1 . . . . -112.65(14) ?
C8 N3 C9 C10 . . . . 129.24(16) ?
C12 N3 C9 C10 . . . . -54.55(19) ?
C11 O4 C10 C9 . . . . -60.10(19) ?
N3 C9 C10 O4 . . . . 58.40(19) ?
C10 O4 C11 C12 . . . . 57.60(19) ?
C8 N3 C12 C11 . . . . -130.55(16) ?
C9 N3 C12 C11 . . . . 53.41(18) ?
O4 C11 C12 N3 . . . . -54.50(18) ?

loop_
_cod_related_entry_id
_cod_related_entry_database
_cod_related_entry_code
1 ChemSpider 667785
